data_1552045
loop_
_publ_author_name
'Yang Li'
'Ying Li'
'Baomin Wang'
'Yi Luo'
'Dawei Yang'
'Peng Tong'
'Jinfeng Zhao'
'Lun Luo'
'Yuhan Zhou'
'Si Chen'
'Fang Cheng'
'Jingping Qu'

_publ_section_title
;
 Ammonia formation by a thiolate-bridged diiron amide complex as a
 nitrogenase mimic
;
_journal_name_full 'Nature Chemistry'
_journal_page_first 320
_journal_page_last 326
_journal_paper_doi 10.1038/nchem.1594
_journal_volume 5
_journal_year 2013
_chemical_formula_sum 'C50 H56 B Fe2 N S2'
_chemical_formula_weight 857.59
_space_group_IT_number 14
_space_group_name_Hall '-P 2ybc'
_space_group_name_H-M_alt 'P 1 21/c 1'
_symmetry_cell_setting monoclinic
_symmetry_space_group_name_H-M 'P 1 21/c 1'
_atom_sites_solution_hydrogens geom
_atom_sites_solution_primary direct
_atom_sites_solution_secondary difmap
_cell_angle_alpha 90.00
_cell_angle_beta 90.138(2)
_cell_angle_gamma 90.00
_cell_formula_units_Z 4
_cell_length_a 12.4710(3)
_cell_length_b 19.5462(5)
_cell_length_c 18.2725(5)
_cell_measurement_temperature 293(2)
_cell_volume 4454.1(2)
_computing_cell_refinement 'Bruker SMART'
_computing_data_collection 'Bruker SMART'
_computing_data_reduction 'Bruker SMART'
_computing_molecular_graphics 'Bruker SHELXTL'
_computing_publication_material 'Bruker SHELXTL'
_computing_structure_refinement 'Bruker SHELXTL'
_computing_structure_solution 'Bruker SHELXTL'
_diffrn_ambient_temperature 293(2)
_diffrn_measured_fraction_theta_full 0.999
_diffrn_measured_fraction_theta_max 0.999
_diffrn_measurement_device_type 'CCD area detector'
_diffrn_measurement_method 'phi and omega scans'
_diffrn_radiation_monochromator graphite
_diffrn_radiation_source 'fine-focus sealed tube'
_diffrn_radiation_type MoK\a
_diffrn_radiation_wavelength 0.71073
_diffrn_reflns_av_R_equivalents 0.0390
_diffrn_reflns_av_sigmaI/netI 0.0269
_diffrn_reflns_limit_h_max 14
_diffrn_reflns_limit_h_min -14
_diffrn_reflns_limit_k_max 23
_diffrn_reflns_limit_k_min -23
_diffrn_reflns_limit_l_max 21
_diffrn_reflns_limit_l_min -21
_diffrn_reflns_number 38034
_diffrn_reflns_theta_full 25.00
_diffrn_reflns_theta_max 25.00
_diffrn_reflns_theta_min 2.23
_exptl_absorpt_coefficient_mu 0.780
_exptl_absorpt_correction_type none
_exptl_crystal_colour black
_exptl_crystal_density_diffrn 1.279
_exptl_crystal_density_method 'not measured'
_exptl_crystal_description block
_exptl_crystal_F_000 1808
_exptl_crystal_size_max 0.33
_exptl_crystal_size_mid 0.22
_exptl_crystal_size_min 0.18
_refine_diff_density_max 0.838
_refine_diff_density_min -0.623
_refine_diff_density_rms 0.052
_refine_ls_extinction_method none
_refine_ls_goodness_of_fit_ref 1.072
_refine_ls_hydrogen_treatment 'riding mode'
_refine_ls_matrix_type full
_refine_ls_number_parameters 505
_refine_ls_number_reflns 7847
_refine_ls_number_restraints 0
_refine_ls_restrained_S_all 1.072
_refine_ls_R_factor_all 0.0608
_refine_ls_R_factor_gt 0.0456
_refine_ls_shift/su_max 0.001
_refine_ls_shift/su_mean 0.000
_refine_ls_structure_factor_coef Fsqd
_refine_ls_weighting_details 'calc w=1/[\s^2^(Fo^2^)+(0.0751P)^2^+2.0344P] where P=(Fo^2^+2Fc^2^)/3'
_refine_ls_weighting_scheme calc
_refine_ls_wR_factor_gt 0.1281
_refine_ls_wR_factor_ref 0.1374
_reflns_number_gt 6168
_reflns_number_total 7847
_reflns_threshold_expression >2sigma(I)
_cod_data_source_file nchem.1594-s8.cif
_cod_data_source_block p21c
_cod_depositor_comments
;
The following automatic conversions were performed:

data item '_symmetry_cell_setting' value 'Monoclinic' was changed to
'monoclinic' in accordance with the built-in table derived from the
CIF Core dictionary named 'cif_core.dic' version 2.4.5 last updated
on 2014-11-21.

Automatic conversion script
Id: cif_fix_values 6909 2019-04-08 15:41:33Z antanas 
;
_cod_original_sg_symbol_H-M P21/c
_cod_database_code 1552045

loop_
_symmetry_equiv_pos_as_xyz
'x, y, z'
'-x, y+1/2, -z+1/2'
'-x, -y, -z'
'x, -y-1/2, z-1/2'

loop_
_atom_site_label
_atom_site_type_symbol
_atom_site_fract_x
_atom_site_fract_y
_atom_site_fract_z
_atom_site_U_iso_or_equiv
_atom_site_adp_type
_atom_site_occupancy
_atom_site_symmetry_multiplicity
_atom_site_calc_flag
_atom_site_refinement_flags
_atom_site_disorder_assembly
_atom_site_disorder_group
Fe1 Fe 0.88329(3) 0.11265(2) 0.31609(2) 0.04813(14) Uani 1 1 d . . .
Fe2 Fe 0.79871(3) 0.04705(2) 0.21793(3) 0.05298(15) Uani 1 1 d . . .
S1 S 0.93545(6) 0.11755(4) 0.19980(5) 0.0566(2) Uani 1 1 d . . .
S2 S 0.92315(7) -0.00257(4) 0.29718(5) 0.0607(2) Uani 1 1 d . . .
C31 C 0.5666(2) -0.29002(15) -0.10226(15) 0.0484(7) Uani 1 1 d . . .
C21 C 1.0492(2) 0.06248(17) 0.20029(18) 0.0555(7) Uani 1 1 d . . .
N1 N 0.7437(2) 0.07076(18) 0.31338(17) 0.0752(8) Uani 1 1 d . . .
H1A H 0.6879 0.0999 0.3135 0.090 Uiso 1 1 calc R . .
H1B H 0.7343 0.0354 0.3443 0.090 Uiso 1 1 calc R . .
C41 C 0.6008(2) -0.20659(14) 0.00484(14) 0.0439(6) Uani 1 1 d . . .
C51 C 0.6322(2) -0.34404(15) 0.02640(15) 0.0460(6) Uani 1 1 d . . .
C61 C 0.7722(2) -0.27570(15) -0.04961(15) 0.0482(7) Uani 1 1 d . . .
C62 C 0.8448(2) -0.23630(17) -0.00916(17) 0.0569(8) Uani 1 1 d . . .
H62A H 0.8184 -0.2089 0.0283 0.068 Uiso 1 1 calc R . .
C36 C 0.5920(3) -0.26629(17) -0.17225(16) 0.0602(8) Uani 1 1 d . . .
H36A H 0.6583 -0.2458 -0.1799 0.072 Uiso 1 1 calc R . .
C5 C 0.9943(2) 0.13112(15) 0.40114(17) 0.0532(7) Uani 1 1 d . . .
C13 C 0.6590(3) -0.00937(17) 0.19589(19) 0.0614(8) Uani 1 1 d . . .
C2 C 0.9032(3) 0.21673(15) 0.34191(18) 0.0560(8) Uani 1 1 d . . .
C3 C 0.8321(2) 0.18567(17) 0.39150(17) 0.0561(8) Uani 1 1 d . . .
B1 B 0.6438(3) -0.27887(17) -0.03000(17) 0.0457(7) Uani 1 1 d . . .
C22 C 1.0430(2) 0.00623(16) 0.24634(18) 0.0565(8) Uani 1 1 d . . .
C56 C 0.6428(2) -0.33791(17) 0.10201(17) 0.0553(7) Uani 1 1 d . . .
H56A H 0.6521 -0.2945 0.1217 0.066 Uiso 1 1 calc R . .
C42 C 0.5172(2) -0.20297(16) 0.05470(17) 0.0537(7) Uani 1 1 d . . .
H42A H 0.4882 -0.2436 0.0722 0.064 Uiso 1 1 calc R . .
C63 C 0.9542(3) -0.2362(2) -0.0222(2) 0.0691(9) Uani 1 1 d . . .
H63A H 0.9993 -0.2092 0.0062 0.083 Uiso 1 1 calc R . .
C66 C 0.8190(3) -0.31601(18) -0.10353(19) 0.0628(8) Uani 1 1 d . . .
H66A H 0.7752 -0.3441 -0.1317 0.075 Uiso 1 1 calc R . .
C1 C 1.0051(2) 0.18242(15) 0.34838(17) 0.0497(7) Uani 1 1 d . . .
C32 C 0.4647(3) -0.31826(19) -0.09594(18) 0.0636(8) Uani 1 1 d . . .
H32A H 0.4429 -0.3342 -0.0504 0.076 Uiso 1 1 calc R . .
C52 C 0.6198(3) -0.41116(17) 0.0016(2) 0.0646(8) Uani 1 1 d . . .
H52A H 0.6133 -0.4189 -0.0484 0.078 Uiso 1 1 calc R . .
C14 C 0.6495(3) 0.05548(18) 0.1660(2) 0.0692(10) Uani 1 1 d . . .
C10 C 1.0825(3) 0.08483(19) 0.4278(2) 0.0772(11) Uani 1 1 d . . .
H10A H 1.1199 0.1064 0.4675 0.116 Uiso 1 1 calc R . .
H10B H 1.1317 0.0761 0.3885 0.116 Uiso 1 1 calc R . .
H10C H 1.0522 0.0424 0.4443 0.116 Uiso 1 1 calc R . .
C64 C 0.9959(3) -0.2756(2) -0.0768(2) 0.0775(11) Uani 1 1 d . . .
H64A H 1.0690 -0.2751 -0.0864 0.093 Uiso 1 1 calc R . .
C15 C 0.7316(4) 0.0650(2) 0.1148(2) 0.0819(12) Uani 1 1 d . . .
C34 C 0.4234(3) -0.3012(2) -0.2220(2) 0.0772(11) Uani 1 1 d . . .
H34A H 0.3768 -0.3055 -0.2616 0.093 Uiso 1 1 calc R . .
C4 C 0.8875(3) 0.13141(17) 0.42740(17) 0.0573(8) Uani 1 1 d . . .
C12 C 0.7459(3) -0.04246(17) 0.16417(18) 0.0605(8) Uani 1 1 d . . .
C26 C 1.1399(3) 0.0749(2) 0.1589(2) 0.0750(10) Uani 1 1 d . . .
H26A H 1.1434 0.1126 0.1279 0.090 Uiso 1 1 calc R . .
C7 C 0.8817(3) 0.2773(2) 0.2934(3) 0.0911(13) Uani 1 1 d . . .
H7A H 0.8981 0.3186 0.3195 0.137 Uiso 1 1 calc R . .
H7B H 0.8075 0.2775 0.2793 0.137 Uiso 1 1 calc R . .
H7C H 0.9256 0.2743 0.2505 0.137 Uiso 1 1 calc R . .
C6 C 1.1047(3) 0.20233(18) 0.3095(2) 0.0676(9) Uani 1 1 d . . .
H6A H 1.1434 0.2353 0.3383 0.101 Uiso 1 1 calc R . .
H6B H 1.0866 0.2220 0.2630 0.101 Uiso 1 1 calc R . .
H6C H 1.1486 0.1626 0.3022 0.101 Uiso 1 1 calc R . .
C45 C 0.5991(3) -0.08182(18) 0.0069(2) 0.0703(9) Uani 1 1 d . . .
H45A H 0.6282 -0.0409 -0.0097 0.084 Uiso 1 1 calc R . .
C54 C 0.6264(3) -0.4575(2) 0.1227(3) 0.0844(13) Uani 1 1 d . . .
H54A H 0.6237 -0.4948 0.1543 0.101 Uiso 1 1 calc R . .
C55 C 0.6400(3) -0.3934(2) 0.1495(2) 0.0747(11) Uani 1 1 d . . .
H55A H 0.6475 -0.3866 0.1996 0.090 Uiso 1 1 calc R . .
C35 C 0.5208(3) -0.2724(2) -0.23112(18) 0.0735(10) Uani 1 1 d . . .
H35A H 0.5409 -0.2565 -0.2771 0.088 Uiso 1 1 calc R . .
C11 C 0.7949(3) 0.0019(2) 0.11477(19) 0.0697(10) Uani 1 1 d . . .
C53 C 0.6168(3) -0.46672(19) 0.0490(3) 0.0813(12) Uani 1 1 d . . .
H53A H 0.6082 -0.5106 0.0302 0.098 Uiso 1 1 calc R . .
C44 C 0.5169(3) -0.08085(18) 0.0561(2) 0.0680(9) Uani 1 1 d . . .
H44A H 0.4898 -0.0396 0.0734 0.082 Uiso 1 1 calc R . .
C43 C 0.4751(3) -0.14193(18) 0.07958(19) 0.0648(9) Uani 1 1 d . . .
H43A H 0.4181 -0.1422 0.1124 0.078 Uiso 1 1 calc R . .
C33 C 0.3938(3) -0.3237(2) -0.1546(2) 0.0789(11) Uani 1 1 d . . .
H33A H 0.3263 -0.3428 -0.1478 0.095 Uiso 1 1 calc R . .
C46 C 0.6394(3) -0.14342(16) -0.01851(18) 0.0594(8) Uani 1 1 d . . .
H46A H 0.6947 -0.1426 -0.0526 0.071 Uiso 1 1 calc R . .
C65 C 0.9285(3) -0.3160(2) -0.1170(2) 0.0769(10) Uani 1 1 d . . .
H65A H 0.9563 -0.3437 -0.1537 0.092 Uiso 1 1 calc R . .
C23 C 1.1288(3) -0.03830(19) 0.2515(2) 0.0741(10) Uani 1 1 d . . .
H23A H 1.1256 -0.0762 0.2822 0.089 Uiso 1 1 calc R . .
C9 C 0.8430(4) 0.0871(2) 0.4868(2) 0.0882(12) Uani 1 1 d . . .
H9A H 0.8559 0.1082 0.5335 0.132 Uiso 1 1 calc R . .
H9B H 0.8773 0.0431 0.4855 0.132 Uiso 1 1 calc R . .
H9C H 0.7672 0.0815 0.4796 0.132 Uiso 1 1 calc R . .
C8 C 0.7192(3) 0.2076(2) 0.4067(2) 0.0840(12) Uani 1 1 d . . .
H8A H 0.7193 0.2419 0.4443 0.126 Uiso 1 1 calc R . .
H8B H 0.6781 0.1689 0.4226 0.126 Uiso 1 1 calc R . .
H8C H 0.6879 0.2261 0.3629 0.126 Uiso 1 1 calc R . .
C24 C 1.2199(3) -0.0255(3) 0.2101(3) 0.0892(13) Uani 1 1 d . . .
H24A H 1.2781 -0.0551 0.2132 0.107 Uiso 1 1 calc R . .
C17 C 0.7789(5) -0.1158(2) 0.1793(3) 0.1071(17) Uani 1 1 d . . .
H17A H 0.7415 -0.1458 0.1464 0.161 Uiso 1 1 calc R . .
H17B H 0.7612 -0.1275 0.2288 0.161 Uiso 1 1 calc R . .
H17C H 0.8548 -0.1205 0.1721 0.161 Uiso 1 1 calc R . .
C25 C 1.2252(3) 0.0301(3) 0.1646(3) 0.0902(13) Uani 1 1 d . . .
H25A H 1.2869 0.0378 0.1373 0.108 Uiso 1 1 calc R . .
C18 C 0.5834(4) -0.0401(3) 0.2510(3) 0.1075(17) Uani 1 1 d . . .
H18A H 0.5259 -0.0629 0.2259 0.161 Uiso 1 1 calc R . .
H18B H 0.5546 -0.0045 0.2814 0.161 Uiso 1 1 calc R . .
H18C H 0.6214 -0.0724 0.2809 0.161 Uiso 1 1 calc R . .
C19 C 0.5619(4) 0.1072(3) 0.1813(4) 0.128(2) Uani 1 1 d . . .
H19A H 0.5018 0.0985 0.1497 0.192 Uiso 1 1 calc R . .
H19B H 0.5886 0.1525 0.1725 0.192 Uiso 1 1 calc R . .
H19C H 0.5397 0.1033 0.2314 0.192 Uiso 1 1 calc R . .
C16 C 0.8881(4) -0.0155(4) 0.0661(3) 0.137(2) Uani 1 1 d . . .
H16A H 0.8621 -0.0362 0.0218 0.206 Uiso 1 1 calc R . .
H16B H 0.9347 -0.0470 0.0910 0.206 Uiso 1 1 calc R . .
H16C H 0.9269 0.0254 0.0545 0.206 Uiso 1 1 calc R . .
C20 C 0.7491(6) 0.1249(3) 0.0654(4) 0.165(3) Uani 1 1 d . . .
H20A H 0.7072 0.1194 0.0217 0.247 Uiso 1 1 calc R . .
H20B H 0.8237 0.1278 0.0529 0.247 Uiso 1 1 calc R . .
H20C H 0.7277 0.1661 0.0900 0.247 Uiso 1 1 calc R . .

loop_
_atom_site_aniso_label
_atom_site_aniso_U_11
_atom_site_aniso_U_22
_atom_site_aniso_U_33
_atom_site_aniso_U_23
_atom_site_aniso_U_13
_atom_site_aniso_U_12
Fe1 0.0379(2) 0.0487(3) 0.0577(3) -0.00738(19) -0.00175(18) -0.00130(17)
Fe2 0.0395(2) 0.0560(3) 0.0634(3) -0.0123(2) -0.00269(19) -0.00435(18)
S1 0.0487(4) 0.0575(5) 0.0635(5) -0.0007(4) -0.0057(3) -0.0014(3)
S2 0.0565(5) 0.0543(5) 0.0713(5) -0.0034(4) 0.0043(4) -0.0103(4)
C31 0.0574(17) 0.0441(16) 0.0437(15) -0.0055(12) -0.0013(13) 0.0058(13)
C21 0.0438(16) 0.0611(19) 0.0615(18) -0.0090(15) 0.0017(14) -0.0014(14)
N1 0.0548(16) 0.095(2) 0.0759(19) -0.0139(17) 0.0033(14) -0.0126(15)
C41 0.0439(15) 0.0475(16) 0.0405(14) -0.0001(12) -0.0062(11) -0.0025(12)
C51 0.0364(14) 0.0499(17) 0.0518(16) 0.0016(13) -0.0001(12) -0.0017(12)
C61 0.0506(16) 0.0485(16) 0.0456(15) 0.0076(13) 0.0011(13) 0.0004(13)
C62 0.0547(18) 0.064(2) 0.0523(17) 0.0021(15) 0.0007(14) -0.0058(15)
C36 0.071(2) 0.062(2) 0.0481(17) 0.0009(15) -0.0015(15) 0.0069(16)
C5 0.0516(17) 0.0458(17) 0.0621(18) 0.0016(14) -0.0126(14) 0.0003(13)
C13 0.0532(18) 0.059(2) 0.072(2) -0.0205(17) -0.0001(16) -0.0121(15)
C2 0.0598(18) 0.0396(16) 0.0686(19) 0.0006(14) -0.0077(15) 0.0041(13)
C3 0.0552(18) 0.0552(18) 0.0579(18) -0.0089(15) -0.0005(14) 0.0078(14)
B1 0.0463(17) 0.0500(19) 0.0408(16) 0.0002(14) 0.0018(13) -0.0008(14)
C22 0.0480(16) 0.0547(19) 0.0668(19) -0.0134(16) -0.0014(14) -0.0003(14)
C56 0.0472(16) 0.065(2) 0.0543(17) 0.0097(15) 0.0019(13) 0.0010(14)
C42 0.0523(17) 0.0498(17) 0.0590(18) -0.0023(14) 0.0027(14) 0.0017(13)
C63 0.056(2) 0.073(2) 0.078(2) 0.0135(19) -0.0072(17) -0.0103(17)
C66 0.0567(19) 0.066(2) 0.066(2) -0.0090(17) 0.0083(16) 0.0019(16)
C1 0.0476(16) 0.0426(15) 0.0589(17) -0.0029(13) -0.0098(13) -0.0069(12)
C32 0.0546(18) 0.083(2) 0.0529(18) -0.0036(17) -0.0043(14) -0.0041(17)
C52 0.063(2) 0.0535(19) 0.077(2) 0.0011(17) -0.0046(17) -0.0026(16)
C14 0.0469(18) 0.062(2) 0.099(3) -0.0186(19) -0.0187(18) 0.0008(15)
C10 0.062(2) 0.064(2) 0.106(3) 0.017(2) -0.026(2) 0.0053(17)
C64 0.0483(19) 0.083(3) 0.101(3) 0.023(2) 0.011(2) 0.0028(18)
C15 0.091(3) 0.077(3) 0.078(2) 0.019(2) -0.036(2) -0.033(2)
C34 0.081(3) 0.090(3) 0.061(2) -0.015(2) -0.0263(19) 0.025(2)
C4 0.0592(19) 0.0565(19) 0.0560(18) 0.0039(15) -0.0008(15) -0.0009(15)
C12 0.067(2) 0.0571(19) 0.0576(18) -0.0146(15) -0.0092(16) 0.0005(16)
C26 0.057(2) 0.100(3) 0.068(2) -0.003(2) 0.0096(17) -0.009(2)
C7 0.085(3) 0.064(2) 0.124(4) 0.031(2) -0.010(2) 0.013(2)
C6 0.0551(19) 0.063(2) 0.085(2) 0.0011(18) -0.0052(17) -0.0147(16)
C45 0.082(2) 0.0460(19) 0.083(2) 0.0050(17) -0.008(2) -0.0032(17)
C54 0.060(2) 0.082(3) 0.111(4) 0.049(3) 0.009(2) 0.0013(19)
C55 0.059(2) 0.102(3) 0.063(2) 0.032(2) 0.0064(17) 0.006(2)
C35 0.096(3) 0.080(2) 0.0447(18) 0.0026(17) -0.0088(18) 0.021(2)
C11 0.0483(17) 0.105(3) 0.0556(19) -0.0193(19) -0.0009(15) -0.0107(19)
C53 0.065(2) 0.048(2) 0.131(4) 0.016(2) -0.002(2) -0.0042(16)
C44 0.081(2) 0.054(2) 0.069(2) -0.0125(17) -0.0125(19) 0.0184(18)
C43 0.063(2) 0.068(2) 0.064(2) -0.0014(17) 0.0048(16) 0.0127(17)
C33 0.058(2) 0.100(3) 0.079(3) -0.014(2) -0.0162(18) 0.001(2)
C46 0.065(2) 0.0525(19) 0.0606(19) 0.0063(15) 0.0045(15) 0.0010(15)
C65 0.065(2) 0.078(2) 0.087(3) -0.003(2) 0.025(2) 0.0097(19)
C23 0.070(2) 0.061(2) 0.091(3) -0.0185(19) -0.005(2) 0.0119(17)
C9 0.093(3) 0.095(3) 0.076(3) 0.026(2) 0.006(2) -0.009(2)
C8 0.065(2) 0.093(3) 0.094(3) -0.015(2) 0.008(2) 0.022(2)
C24 0.058(2) 0.102(3) 0.108(3) -0.037(3) 0.000(2) 0.024(2)
C17 0.146(5) 0.060(3) 0.115(4) -0.022(2) -0.030(3) 0.024(3)
C25 0.056(2) 0.121(4) 0.093(3) -0.023(3) 0.021(2) 0.004(2)
C18 0.097(3) 0.123(4) 0.103(3) -0.029(3) 0.028(3) -0.056(3)
C19 0.078(3) 0.118(4) 0.189(6) -0.058(4) -0.053(3) 0.039(3)
C16 0.080(3) 0.256(7) 0.075(3) -0.065(4) 0.023(2) -0.028(4)
C20 0.201(7) 0.147(5) 0.146(5) 0.087(4) -0.093(5) -0.088(5)

loop_
_atom_type_symbol
_atom_type_description
_atom_type_scat_dispersion_real
_atom_type_scat_dispersion_imag
_atom_type_scat_source
C C 0.0033 0.0016 'International Tables Vol C Tables 4.2.6.8 and 6.1.1.4'
H H 0.0000 0.0000 'International Tables Vol C Tables 4.2.6.8 and 6.1.1.4'
B B 0.0013 0.0007 'International Tables Vol C Tables 4.2.6.8 and 6.1.1.4'
N N 0.0061 0.0033 'International Tables Vol C Tables 4.2.6.8 and 6.1.1.4'
S S 0.1246 0.1234 'International Tables Vol C Tables 4.2.6.8 and 6.1.1.4'
Fe Fe 0.3463 0.8444 'International Tables Vol C Tables 4.2.6.8 and 6.1.1.4'

loop_
_geom_angle_atom_site_label_1
_geom_angle_atom_site_label_2
_geom_angle_atom_site_label_3
_geom_angle
_geom_angle_site_symmetry_1
_geom_angle_site_symmetry_3
N1 Fe1 C4 96.99(13) . .
N1 Fe1 C3 91.70(13) . .
C4 Fe1 C3 40.15(13) . .
N1 Fe1 C2 121.59(14) . .
C4 Fe1 C2 66.73(13) . .
C3 Fe1 C2 39.27(13) . .
N1 Fe1 C5 133.14(13) . .
C4 Fe1 C5 39.64(12) . .
C3 Fe1 C5 66.29(12) . .
C2 Fe1 C5 65.94(12) . .
N1 Fe1 C1 157.93(13) . .
C4 Fe1 C1 66.19(12) . .
C3 Fe1 C1 66.24(12) . .
C2 Fe1 C1 39.87(12) . .
C5 Fe1 C1 38.54(12) . .
N1 Fe1 S1 105.08(10) . .
C4 Fe1 S1 157.64(10) . .
C3 Fe1 S1 133.80(10) . .
C2 Fe1 S1 97.93(10) . .
C5 Fe1 S1 120.19(9) . .
C1 Fe1 S1 91.56(9) . .
N1 Fe1 S2 77.20(11) . .
C4 Fe1 S2 108.18(9) . .
C3 Fe1 S2 145.55(10) . .
C2 Fe1 S2 160.44(9) . .
C5 Fe1 S2 97.74(9) . .
C1 Fe1 S2 120.57(8) . .
S1 Fe1 S2 80.63(3) . .
N1 Fe1 Fe2 50.85(9) . .
C4 Fe1 Fe2 145.65(9) . .
C3 Fe1 Fe2 135.41(9) . .
C2 Fe1 Fe2 136.32(9) . .
C5 Fe1 Fe2 155.81(9) . .
C1 Fe1 Fe2 148.05(9) . .
S1 Fe1 Fe2 56.51(2) . .
S2 Fe1 Fe2 58.40(3) . .
N1 Fe2 C11 155.73(13) . .
N1 Fe2 C14 94.20(15) . .
C11 Fe2 C14 66.71(14) . .
N1 Fe2 C15 129.16(18) . .
C11 Fe2 C15 41.12(17) . .
C14 Fe2 C15 39.12(16) . .
N1 Fe2 C13 90.16(13) . .
C11 Fe2 C13 65.58(13) . .
C14 Fe2 C13 38.57(14) . .
C15 Fe2 C13 65.47(15) . .
N1 Fe2 C12 120.51(14) . .
C11 Fe2 C12 38.81(14) . .
C14 Fe2 C12 65.05(13) . .
C15 Fe2 C12 66.14(14) . .
C13 Fe2 C12 38.54(13) . .
N1 Fe2 S1 105.11(9) . .
C11 Fe2 S1 98.29(10) . .
C14 Fe2 S1 124.50(12) . .
C15 Fe2 S1 93.88(11) . .
C13 Fe2 S1 159.29(11) . .
C12 Fe2 S1 133.20(10) . .
N1 Fe2 S2 77.08(10) . .
C11 Fe2 S2 113.54(11) . .
C14 Fe2 S2 154.69(12) . .
C15 Fe2 S2 153.44(15) . .
C13 Fe2 S2 116.83(11) . .
C12 Fe2 S2 98.67(10) . .
S1 Fe2 S2 80.81(3) . .
N1 Fe2 Fe1 50.56(9) . .
C11 Fe2 Fe1 153.69(10) . .
C14 Fe2 Fe1 132.34(10) . .
C15 Fe2 Fe1 138.21(11) . .
C13 Fe2 Fe1 140.63(9) . .
C12 Fe2 Fe1 155.58(10) . .
S1 Fe2 Fe1 56.82(3) . .
S2 Fe2 Fe1 58.44(3) . .
C21 S1 Fe2 103.69(11) . .
C21 S1 Fe1 101.76(11) . .
Fe2 S1 Fe1 66.68(3) . .
C22 S2 Fe2 101.27(12) . .
C22 S2 Fe1 99.47(11) . .
Fe2 S2 Fe1 63.16(3) . .
C32 C31 C36 114.6(3) . .
C32 C31 B1 121.2(3) . .
C36 C31 B1 123.8(3) . .
C26 C21 C22 121.2(3) . .
C26 C21 S1 122.9(3) . .
C22 C21 S1 115.9(2) . .
Fe1 N1 Fe2 78.59(11) . .
C42 C41 C46 114.6(3) . .
C42 C41 B1 123.0(3) . .
C46 C41 B1 122.1(3) . .
C56 C51 C52 114.4(3) . .
C56 C51 B1 123.1(3) . .
C52 C51 B1 122.3(3) . .
C66 C61 C62 114.5(3) . .
C66 C61 B1 123.0(3) . .
C62 C61 B1 122.4(3) . .
C63 C62 C61 123.1(3) . .
C31 C36 C35 122.1(3) . .
C1 C5 C4 108.8(3) . .
C1 C5 C10 125.7(3) . .
C4 C5 C10 125.5(3) . .
C1 C5 Fe1 71.26(17) . .
C4 C5 Fe1 68.55(18) . .
C10 C5 Fe1 127.8(2) . .
C14 C13 C12 109.1(3) . .
C14 C13 C18 125.2(4) . .
C12 C13 C18 125.7(4) . .
C14 C13 Fe2 70.41(18) . .
C12 C13 Fe2 71.14(19) . .
C18 C13 Fe2 127.0(3) . .
C3 C2 C1 107.7(3) . .
C3 C2 C7 127.4(3) . .
C1 C2 C7 124.9(3) . .
C3 C2 Fe1 69.69(17) . .
C1 C2 Fe1 70.85(16) . .
C7 C2 Fe1 127.5(3) . .
C2 C3 C4 108.1(3) . .
C2 C3 C8 126.2(3) . .
C4 C3 C8 125.6(3) . .
C2 C3 Fe1 71.04(17) . .
C4 C3 Fe1 69.25(18) . .
C8 C3 Fe1 127.5(3) . .
C41 B1 C61 111.8(2) . .
C41 B1 C31 103.6(2) . .
C61 B1 C31 113.5(2) . .
C41 B1 C51 113.2(2) . .
C61 B1 C51 104.6(2) . .
C31 B1 C51 110.3(2) . .
C23 C22 C21 119.8(3) . .
C23 C22 S2 123.9(3) . .
C21 C22 S2 116.3(2) . .
C55 C56 C51 123.4(3) . .
C41 C42 C43 123.2(3) . .
C64 C63 C62 120.1(4) . .
C65 C66 C61 122.7(3) . .
C5 C1 C2 107.7(3) . .
C5 C1 C6 126.9(3) . .
C2 C1 C6 125.3(3) . .
C5 C1 Fe1 70.20(17) . .
C2 C1 Fe1 69.28(16) . .
C6 C1 Fe1 129.4(2) . .
C31 C32 C33 123.0(3) . .
C51 C52 C53 122.4(4) . .
C13 C14 C15 108.9(3) . .
C13 C14 C19 126.7(4) . .
C15 C14 C19 124.3(4) . .
C13 C14 Fe2 71.02(19) . .
C15 C14 Fe2 70.3(2) . .
C19 C14 Fe2 127.6(3) . .
C65 C64 C63 119.0(3) . .
C14 C15 C11 106.4(3) . .
C14 C15 C20 128.0(5) . .
C11 C15 C20 125.5(5) . .
C14 C15 Fe2 70.5(2) . .
C11 C15 Fe2 69.14(19) . .
C20 C15 Fe2 128.1(3) . .
C35 C34 C33 119.5(3) . .
C5 C4 C3 107.6(3) . .
C5 C4 C9 126.5(3) . .
C3 C4 C9 125.7(3) . .
C5 C4 Fe1 71.81(18) . .
C3 C4 Fe1 70.60(18) . .
C9 C4 Fe1 127.0(3) . .
C13 C12 C11 108.9(3) . .
C13 C12 C17 125.1(4) . .
C11 C12 C17 125.9(4) . .
C13 C12 Fe2 70.32(18) . .
C11 C12 Fe2 69.47(19) . .
C17 C12 Fe2 127.9(3) . .
C25 C26 C21 118.5(4) . .
C44 C45 C46 120.4(3) . .
C55 C54 C53 119.2(4) . .
C54 C55 C56 120.0(4) . .
C34 C35 C36 120.7(3) . .
C12 C11 C15 106.6(3) . .
C12 C11 C16 125.7(4) . .
C15 C11 C16 127.4(4) . .
C12 C11 Fe2 71.72(19) . .
C15 C11 Fe2 69.7(2) . .
C16 C11 Fe2 128.0(3) . .
C54 C53 C52 120.7(4) . .
C45 C44 C43 118.7(3) . .
C44 C43 C42 120.2(3) . .
C34 C33 C32 120.0(4) . .
C45 C46 C41 122.8(3) . .
C64 C65 C66 120.6(4) . .
C22 C23 C24 118.9(4) . .
C25 C24 C23 120.9(4) . .
C24 C25 C26 120.7(4) . .

loop_
_geom_bond_atom_site_label_1
_geom_bond_atom_site_label_2
_geom_bond_distance
_geom_bond_site_symmetry_2
Fe1 N1 1.924(3) .
Fe1 C4 2.067(3) .
Fe1 C3 2.085(3) .
Fe1 C2 2.103(3) .
Fe1 C5 2.110(3) .
Fe1 C1 2.124(3) .
Fe1 S1 2.2259(9) .
Fe1 S2 2.3323(10) .
Fe1 Fe2 2.4423(6) .
Fe2 N1 1.932(3) .
Fe2 C11 2.082(3) .
Fe2 C14 2.093(3) .
Fe2 C15 2.090(4) .
Fe2 C13 2.101(3) .
Fe2 C12 2.111(3) .
Fe2 S1 2.2180(9) .
Fe2 S2 2.3314(10) .
S1 C21 1.781(3) .
S2 C22 1.771(3) .
C31 C32 1.390(4) .
C31 C36 1.397(4) .
C31 B1 1.647(4) .
C21 C26 1.384(5) .
C21 C22 1.387(5) .
C41 C42 1.388(4) .
C41 C46 1.393(4) .
C41 B1 1.640(4) .
C51 C56 1.393(4) .
C51 C52 1.397(4) .
C51 B1 1.645(4) .
C61 C66 1.391(4) .
C61 C62 1.398(4) .
C61 B1 1.644(4) .
C62 C63 1.386(5) .
C36 C35 1.398(5) .
C5 C1 1.397(4) .
C5 C4 1.417(4) .
C5 C10 1.504(4) .
C13 C14 1.385(5) .
C13 C12 1.390(5) .
C13 C18 1.506(5) .
C2 C3 1.407(4) .
C2 C1 1.441(4) .
C2 C7 1.502(5) .
C3 C4 1.425(5) .
C3 C8 1.498(5) .
C22 C23 1.382(5) .
C56 C55 1.389(5) .
C42 C43 1.381(4) .
C63 C64 1.364(6) .
C66 C65 1.388(5) .
C1 C6 1.485(4) .
C32 C33 1.392(5) .
C52 C53 1.389(5) .
C14 C15 1.401(6) .
C14 C19 1.515(5) .
C64 C65 1.365(6) .
C15 C11 1.465(6) .
C15 C20 1.494(6) .
C34 C35 1.349(6) .
C34 C33 1.360(6) .
C4 C9 1.497(5) .
C12 C11 1.393(5) .
C12 C17 1.517(5) .
C26 C25 1.382(6) .
C45 C44 1.366(5) .
C45 C46 1.385(5) .
C54 C55 1.356(6) .
C54 C53 1.365(6) .
C11 C16 1.504(5) .
C44 C43 1.372(5) .
C23 C24 1.390(6) .
C24 C25 1.370(6) .
